data_7018318
loop_
_publ_author_name
'Bhargava, Suresh'
'Kitadai, Kunihiko'
'Masashi, Takahashi'
'Drumm, Daniel W.'
'Russo, Salvy P.'
'Yam, Vivian Wing-Wah'
'Lee, Terence Kwok-Ming'
'Wagler, J\"org'
'Mirzadeh, Nedaossadat'

_publ_section_title
;
 Synthesis and structures of cyclic gold complexes containing diphosphine
 ligands and luminescent properties of the high nuclearity species.
;
_journal_issue 16
_journal_name_full 'Dalton transactions (Cambridge, England : 2003)'
_journal_page_first 4789
_journal_page_last 4798
_journal_paper_doi 10.1039/c2dt11722c
_journal_volume 41
_journal_year 2012
_chemical_formula_moiety 'C26 H22 Au2 I2 P2'
_chemical_formula_sum 'C26 H22 Au2 I2 P2'
_chemical_formula_weight 1044.12
_chemical_name_systematic
;
?
;
_space_group_IT_number 9
_symmetry_cell_setting monoclinic
_symmetry_space_group_name_Hall 'C -2yc'
_symmetry_space_group_name_H-M 'C 1 c 1'
_atom_sites_solution_hydrogens geom
_atom_sites_solution_primary direct
_atom_sites_solution_secondary difmap
_audit_creation_method SHELXL-97
_cell_angle_alpha 90.00
_cell_angle_beta 103.629(6)
_cell_angle_gamma 90.00
_cell_formula_units_Z 4
_cell_length_a 13.340(4)
_cell_length_b 12.988(4)
_cell_length_c 16.396(5)
_cell_measurement_temperature 173(2)
_cell_volume 2760.8(15)
_computing_cell_refinement 'Bruker SMART'
_computing_data_collection 'Bruker SMART'
_computing_data_reduction 'Bruker SAINT'
_computing_molecular_graphics 'Bruker SHELXTL'
_computing_publication_material 'Bruker SHELXTL'
_computing_structure_refinement 'SHELXL-97 (Sheldrick, 1997)'
_computing_structure_solution 'SHELXS-97 (Sheldrick, 1990)'
_diffrn_ambient_temperature 173(2)
_diffrn_measured_fraction_theta_full 0.991
_diffrn_measured_fraction_theta_max 0.991
_diffrn_measurement_device_type 'CCD area detector'
_diffrn_measurement_method 'phi and omega scans'
_diffrn_radiation_monochromator graphite
_diffrn_radiation_source 'fine-focus sealed tube'
_diffrn_radiation_type MoK\a
_diffrn_radiation_wavelength 0.71073
_diffrn_reflns_av_R_equivalents 0.0496
_diffrn_reflns_av_sigmaI/netI 0.0827
_diffrn_reflns_limit_h_max 17
_diffrn_reflns_limit_h_min -14
_diffrn_reflns_limit_k_max 17
_diffrn_reflns_limit_k_min -14
_diffrn_reflns_limit_l_max 13
_diffrn_reflns_limit_l_min -21
_diffrn_reflns_number 9041
_diffrn_reflns_theta_full 28.30
_diffrn_reflns_theta_max 28.30
_diffrn_reflns_theta_min 2.22
_exptl_absorpt_coefficient_mu 12.980
_exptl_absorpt_correction_T_max 0.299
_exptl_absorpt_correction_T_min 0.237
_exptl_absorpt_correction_type empirical
_exptl_absorpt_process_details 'SADABS Sheldrick 1996'
_exptl_crystal_colour yellow
_exptl_crystal_density_diffrn 2.512
_exptl_crystal_density_method 'not measured'
_exptl_crystal_description block
_exptl_crystal_F_000 1888
_exptl_crystal_size_max 0.30
_exptl_crystal_size_mid 0.098
_exptl_crystal_size_min 0.093
_refine_diff_density_max 3.867
_refine_diff_density_min -4.442
_refine_diff_density_rms 0.357
_refine_ls_abs_structure_details 'Flack H D (1983), Acta Cryst. A39, 876-881'
_refine_ls_abs_structure_Flack 0.00(1)
_refine_ls_extinction_method none
_refine_ls_goodness_of_fit_ref 0.981
_refine_ls_hydrogen_treatment constr
_refine_ls_matrix_type full
_refine_ls_number_parameters 289
_refine_ls_number_reflns 4731
_refine_ls_number_restraints 2
_refine_ls_restrained_S_all 0.980
_refine_ls_R_factor_all 0.0651
_refine_ls_R_factor_gt 0.0554
_refine_ls_shift/su_max 0.021
_refine_ls_shift/su_mean 0.003
_refine_ls_structure_factor_coef Fsqd
_refine_ls_weighting_details 'calc w=1/[\s^2^(Fo^2^)+(0.0895P)^2^+0.0000P] where P=(Fo^2^+2Fc^2^)/3'
_refine_ls_weighting_scheme calc
_refine_ls_wR_factor_gt 0.1360
_refine_ls_wR_factor_ref 0.1427
_reflns_number_gt 4033
_reflns_number_total 4731
_reflns_threshold_expression >2sigma(I)
_cod_data_source_file c2dt11722c.txt
_cod_data_source_block compound_5
_cod_depositor_comments
;
The following automatic conversions were performed:

'_symmetry_cell_setting' value 'Monoclinic' changed to 'monoclinic'
according to /home/saulius/struct/CIF-dictionaries/cif_core.dic
dictionary named 'cif_core.dic' version 2.4.1 from 2010-06-29.

Automatic conversion script
Id: cif_fix_values 1715 2011-07-08 13:25:40Z adriana 
;
_cod_original_cell_volume 2760.9(14)
_cod_original_sg_symbol_Hall C-2yc
_cod_original_sg_symbol_H-M Cc
_cod_database_code 7018318

loop_
_symmetry_equiv_pos_as_xyz
'x, y, z'
'x, -y, z+1/2'
'x+1/2, y+1/2, z'
'x+1/2, -y+1/2, z+1/2'

loop_
_atom_site_label
_atom_site_type_symbol
_atom_site_fract_x
_atom_site_fract_y
_atom_site_fract_z
_atom_site_U_iso_or_equiv
_atom_site_adp_type
_atom_site_occupancy
_atom_site_symmetry_multiplicity
_atom_site_calc_flag
_atom_site_refinement_flags
Au1 Au 0.34268(5) 0.96442(5) 0.32300(4) 0.03002(18) Uani 1 1 d .
Au2 Au 0.34613(5) 0.88651(5) 0.49403(4) 0.03015(18) Uani 1 1 d .
C1 C 0.4075(15) 0.7697(15) 0.2088(11) 0.032(4) Uani 1 1 d .
C2 C 0.453(2) 0.6867(18) 0.1881(14) 0.049(6) Uani 1 1 d .
C3 C 0.442(3) 0.657(2) 0.1044(16) 0.058(7) Uani 1 1 d .
C4 C 0.396(2) 0.723(2) 0.0432(15) 0.055(6) Uani 1 1 d .
C5 C 0.3506(17) 0.8144(15) 0.0592(13) 0.035(4) Uani 1 1 d .
C6 C 0.3541(19) 0.8371(19) 0.1437(13) 0.045(5) Uani 1 1 d .
C7 C 0.3429(13) 0.6975(14) 0.3522(11) 0.028(4) Uani 1 1 d .
C8 C 0.2358(19) 0.6994(18) 0.3402(16) 0.048(6) Uani 1 1 d .
C9 C 0.187(2) 0.616(2) 0.362(3) 0.075(10) Uani 1 1 d .
C10 C 0.238(3) 0.533(3) 0.399(3) 0.095(13) Uani 1 1 d .
C11 C 0.344(3) 0.530(2) 0.416(3) 0.089(12) Uani 1 1 d .
C12 C 0.3960(18) 0.6109(15) 0.3884(17) 0.043(5) Uani 1 1 d .
C13 C 0.5406(15) 0.7924(16) 0.3732(11) 0.034(4) Uani 1 1 d .
C14 C 0.5772(14) 0.8038(14) 0.4537(12) 0.031(4) Uani 1 1 d .
C15 C 0.5341(14) 0.7432(13) 0.6105(12) 0.029(4) Uani 1 1 d .
C16 C 0.5888(16) 0.6551(15) 0.6052(13) 0.036(4) Uani 1 1 d .
C17 C 0.5975(14) 0.5796(15) 0.6646(12) 0.033(4) Uani 1 1 d .
C18 C 0.5530(17) 0.5912(15) 0.7333(16) 0.041(5) Uani 1 1 d .
C19 C 0.4967(16) 0.6788(17) 0.7398(14) 0.041(5) Uani 1 1 d .
C20 C 0.4853(17) 0.7573(16) 0.6794(13) 0.040(5) Uani 1 1 d .
C21 C 0.5950(17) 0.9517(16) 0.5787(12) 0.034(4) Uani 1 1 d .
C22 C 0.691(2) 0.934(2) 0.636(2) 0.071(10) Uani 1 1 d .
C23 C 0.753(2) 1.016(2) 0.664(2) 0.074(10) Uani 1 1 d .
C24 C 0.725(2) 1.117(2) 0.637(2) 0.061(8) Uani 1 1 d .
C25 C 0.631(2) 1.1329(19) 0.576(2) 0.067(10) Uani 1 1 d .
C26 C 0.5684(19) 1.0489(18) 0.553(2) 0.058(7) Uani 1 1 d .
H2 H 0.4940 0.6457 0.2313 0.059 Uiso 1 1 calc R
H3 H 0.4673 0.5926 0.0909 0.070 Uiso 1 1 calc R
H4 H 0.3939 0.7056 -0.0134 0.066 Uiso 1 1 calc R
H5 H 0.3187 0.8597 0.0152 0.042 Uiso 1 1 calc R
H6 H 0.3211 0.8972 0.1577 0.054 Uiso 1 1 calc R
H8 H 0.1976 0.7585 0.3170 0.058 Uiso 1 1 calc R
H9 H 0.1141 0.6170 0.3504 0.090 Uiso 1 1 calc R
H10 H 0.2004 0.4757 0.4134 0.114 Uiso 1 1 calc R
H11 H 0.3807 0.4747 0.4466 0.106 Uiso 1 1 calc R
H12 H 0.4685 0.6064 0.3944 0.052 Uiso 1 1 calc R
H13 H 0.5887 0.7754 0.3408 0.040 Uiso 1 1 calc R
H14 H 0.6484 0.7881 0.4734 0.038 Uiso 1 1 calc R
H16 H 0.6210 0.6464 0.5598 0.043 Uiso 1 1 calc R
H17 H 0.6344 0.5184 0.6592 0.040 Uiso 1 1 calc R
H18 H 0.5615 0.5392 0.7752 0.049 Uiso 1 1 calc R
H19 H 0.4651 0.6860 0.7857 0.049 Uiso 1 1 calc R
H20 H 0.4467 0.8177 0.6838 0.048 Uiso 1 1 calc R
H22 H 0.7119 0.8659 0.6539 0.086 Uiso 1 1 calc R
H23 H 0.8169 1.0047 0.7034 0.089 Uiso 1 1 calc R
H24 H 0.7680 1.1732 0.6593 0.073 Uiso 1 1 calc R
H25 H 0.6128 1.1990 0.5528 0.081 Uiso 1 1 calc R
H26 H 0.5025 1.0598 0.5166 0.069 Uiso 1 1 calc R
I1 I 0.28074(11) 1.15203(9) 0.31141(9) 0.0393(3) Uani 1 1 d .
I2 I 0.15265(10) 0.92595(11) 0.47646(8) 0.0373(3) Uani 1 1 d .
P1 P 0.4064(4) 0.8056(4) 0.3165(3) 0.0280(9) Uani 1 1 d .
P2 P 0.5129(4) 0.8451(4) 0.5337(3) 0.0283(10) Uani 1 1 d .

loop_
_atom_site_aniso_label
_atom_site_aniso_U_11
_atom_site_aniso_U_22
_atom_site_aniso_U_33
_atom_site_aniso_U_23
_atom_site_aniso_U_13
_atom_site_aniso_U_12
Au1 0.0354(4) 0.0277(3) 0.0242(3) 0.0008(3) 0.0016(3) 0.0044(3)
Au2 0.0294(3) 0.0337(3) 0.0241(3) 0.0007(3) -0.0002(2) 0.0028(3)
C1 0.035(9) 0.036(9) 0.021(8) 0.005(7) -0.002(7) 0.011(8)
C2 0.065(16) 0.040(11) 0.031(11) 0.002(9) -0.010(10) 0.018(11)
C3 0.09(2) 0.052(13) 0.032(12) -0.010(10) 0.003(12) 0.021(13)
C4 0.070(16) 0.058(14) 0.031(11) 0.005(10) 0.002(11) 0.025(13)
C5 0.044(11) 0.027(8) 0.034(10) -0.004(8) 0.011(8) -0.006(8)
C6 0.051(13) 0.058(13) 0.024(9) 0.021(10) 0.008(9) 0.022(11)
C7 0.023(8) 0.034(9) 0.024(8) 0.003(7) 0.003(7) 0.006(7)
C8 0.053(14) 0.040(11) 0.054(14) 0.001(10) 0.014(11) 0.011(10)
C9 0.047(15) 0.061(16) 0.11(3) -0.002(17) 0.007(17) -0.026(13)
C10 0.09(3) 0.06(2) 0.13(3) 0.009(18) 0.00(2) -0.039(18)
C11 0.08(2) 0.049(15) 0.14(4) 0.035(18) 0.03(2) -0.001(15)
C12 0.030(10) 0.035(10) 0.062(16) 0.013(10) 0.007(10) -0.002(8)
C13 0.030(9) 0.052(11) 0.021(8) -0.004(8) 0.009(7) 0.000(8)
C14 0.022(8) 0.039(9) 0.030(9) -0.002(8) -0.003(7) 0.006(7)
C15 0.024(8) 0.031(8) 0.029(9) 0.002(7) -0.003(7) -0.006(7)
C16 0.038(11) 0.036(9) 0.028(10) 0.000(8) 0.000(8) 0.002(8)
C17 0.024(8) 0.036(9) 0.030(10) -0.006(8) -0.012(7) 0.011(7)
C18 0.037(11) 0.029(9) 0.052(14) 0.007(9) 0.000(10) -0.001(8)
C19 0.034(10) 0.053(12) 0.034(10) 0.015(9) 0.004(8) -0.017(9)
C20 0.051(12) 0.037(10) 0.025(9) 0.017(8) -0.009(8) -0.013(9)
C21 0.036(10) 0.044(11) 0.020(9) -0.003(8) 0.000(7) 0.005(8)
C22 0.072(18) 0.046(13) 0.068(19) -0.010(12) -0.040(15) -0.009(13)
C23 0.052(15) 0.069(18) 0.08(2) -0.004(15) -0.034(15) -0.013(13)
C24 0.047(15) 0.050(14) 0.08(2) -0.008(13) 0.007(14) -0.026(12)
C25 0.044(14) 0.031(11) 0.12(3) -0.012(13) 0.005(16) -0.005(10)
C26 0.035(12) 0.044(13) 0.09(2) 0.005(13) 0.004(13) -0.011(10)
I1 0.0524(8) 0.0283(5) 0.0374(7) 0.0030(5) 0.0107(6) 0.0078(5)
I2 0.0314(6) 0.0451(7) 0.0340(7) -0.0006(6) 0.0048(5) 0.0051(5)
P1 0.030(2) 0.029(2) 0.022(2) -0.0009(18) 0.0004(17) 0.0027(19)
P2 0.027(2) 0.029(2) 0.025(2) 0.0006(18) -0.0015(18) 0.0014(18)

loop_
_atom_type_symbol
_atom_type_description
_atom_type_scat_dispersion_real
_atom_type_scat_dispersion_imag
_atom_type_scat_source
C C 0.0033 0.0016 'International Tables Vol C Tables 4.2.6.8 and 6.1.1.4'
H H 0.0000 0.0000 'International Tables Vol C Tables 4.2.6.8 and 6.1.1.4'
P P 0.1023 0.0942 'International Tables Vol C Tables 4.2.6.8 and 6.1.1.4'
I I -0.4742 1.8119 'International Tables Vol C Tables 4.2.6.8 and 6.1.1.4'
Au Au -2.0133 8.8022 'International Tables Vol C Tables 4.2.6.8 and 6.1.1.4'

loop_
_geom_angle_atom_site_label_1
_geom_angle_atom_site_label_2
_geom_angle_atom_site_label_3
_geom_angle
C1 C2 C3 122(2)
C1 P1 Au1 111.7(6)
C2 C1 C6 119.0(19)
C2 C1 P1 124.4(15)
C3 C4 C5 123(2)
C4 C3 C2 119(2)
C4 C5 C6 117(2)
C5 C6 C1 120(2)
C6 C1 P1 116.6(16)
C7 C12 C11 120(3)
C7 P1 Au1 119.2(6)
C7 P1 C1 103.0(9)
C7 P1 C13 104.0(9)
C8 C7 P1 118.9(15)
C8 C9 C10 123(3)
C9 C8 C7 119(2)
C10 C11 C12 119(3)
C11 C10 C9 119(3)
C12 C7 C8 118.6(19)
C12 C7 P1 122.5(15)
C13 C14 P2 129.7(15)
C13 P1 Au1 113.6(7)
C13 P1 C1 103.8(9)
C14 C13 P1 126.5(16)
C14 P2 Au2 118.1(6)
C14 P2 C21 100.2(10)
C15 C16 C17 121(2)
C15 P2 Au2 111.2(6)
C15 P2 C14 105.4(9)
C15 P2 C21 107.2(8)
C16 C15 C20 120.1(18)
C16 C15 P2 124.5(17)
C16 C17 C18 121.0(19)
C18 C19 C20 121(2)
C19 C18 C17 119(2)
C19 C20 C15 118(2)
C20 C15 P2 115.4(14)
C21 C26 C25 124(3)
C21 P2 Au2 113.6(7)
C22 C21 P2 120.7(16)
C22 C23 C24 122(2)
C23 C22 C21 119(2)
C23 C24 C25 119(2)
C26 C21 C22 119(2)
C26 C21 P2 119.9(17)
C26 C25 C24 117(2)
I1 Au1 Au2 109.06(4)
I2 Au2 Au1 91.97(4)
P1 Au1 Au2 79.04(13)
P1 Au1 I1 171.44(14)
P2 Au2 Au1 98.61(13)
P2 Au2 I2 169.37(14)

loop_
_geom_bond_atom_site_label_1
_geom_bond_atom_site_label_2
_geom_bond_distance
Au1 Au2 2.9714(12)
Au1 I1 2.5656(15)
Au1 P1 2.243(5)
Au2 I2 2.5801(16)
Au2 P2 2.231(5)
C2 C1 1.32(3)
C2 C3 1.40(3)
C4 C3 1.35(3)
C5 C4 1.39(3)
C6 C1 1.43(2)
C6 C5 1.41(3)
C7 C12 1.39(3)
C7 C8 1.40(3)
C8 C9 1.35(4)
C10 C11 1.37(5)
C10 C9 1.35(5)
C12 C11 1.39(4)
C14 C13 1.30(3)
C15 C16 1.37(3)
C17 C16 1.37(3)
C17 C18 1.40(3)
C19 C18 1.38(3)
C20 C15 1.44(3)
C20 C19 1.40(3)
C21 C22 1.42(3)
C21 C26 1.35(3)
C23 C22 1.36(4)
C23 C24 1.40(4)
C24 C25 1.42(4)
C25 C26 1.37(3)
P1 C1 1.83(2)
P1 C13 1.82(2)
P1 C7 1.81(2)
P2 C14 1.81(2)
P2 C15 1.803(18)
P2 C21 1.81(2)
